data_2210678
loop_
_publ_author_name
'Jian-Hua Sun'
'Tong-Ming Shang'

_publ_section_title Poly[di-\m-chloro-bis(1,10-phenanthroline)-\m~4~-terephthalato-dimanganese(II)]
_journal_coeditor_code IS2079
_journal_issue 10
_journal_name_full 'Acta Crystallographica Section E'
_journal_page_first m2775
_journal_page_last m2777
_journal_paper_doi 10.1107/S1600536806039134
_journal_volume 62
_journal_year 2006
_chemical_formula_iupac '[Mn2 (C8 H4 O4) Cl2 (C12 H8 N2)2]'
_chemical_formula_moiety 'C32 H20 Cl2 Mn2 N4 O4'
_chemical_formula_sum 'C32 H20 Cl2 Mn2 N4 O4'
_chemical_formula_weight 705.30
_chemical_name_systematic Poly[di-\m-chloro-bis(1,10-phenanthroline)-\m~4~-terephthalato-dimanganese(II)]
_space_group_IT_number 15
_symmetry_cell_setting monoclinic
_symmetry_space_group_name_Hall '-C 2yc'
_symmetry_space_group_name_H-M 'C 1 2/c 1'
_atom_sites_solution_hydrogens geom
_atom_sites_solution_primary direct
_atom_sites_solution_secondary difmap
_audit_creation_method SHELXL-97
_cell_angle_alpha 90.00
_cell_angle_beta 133.949(3)
_cell_angle_gamma 90.00
_cell_formula_units_Z 4
_cell_length_a 22.997(2)
_cell_length_b 10.4104(9)
_cell_length_c 16.2512(18)
_cell_measurement_reflns_used 2178
_cell_measurement_temperature 298(2)
_cell_measurement_theta_max 24.58
_cell_measurement_theta_min 2.37
_cell_volume 2801.1(5)
_computing_cell_refinement 'SAINT (Bruker, 2002)'
_computing_data_collection 'SMART (Bruker, 2002)'
_computing_data_reduction SAINT
_computing_molecular_graphics 'SHELXTL (Bruker, 2002)'
_computing_publication_material 'SHELXTL (Bruker, 2002)'
_computing_structure_refinement 'SHELXL97 (Sheldrick, 1997)'
_computing_structure_solution 'SHELXS97 (Sheldrick, 1997)'
_diffrn_ambient_temperature 298(2)
_diffrn_measured_fraction_theta_full 0.999
_diffrn_measured_fraction_theta_max 0.999
_diffrn_measurement_device_type 'Bruker SMART CCD area-detector'
_diffrn_measurement_method '\f and \w'
_diffrn_radiation_monochromator graphite
_diffrn_radiation_source 'fine-focus sealed tube'
_diffrn_radiation_type MoK\a
_diffrn_radiation_wavelength 0.71073
_diffrn_reflns_av_R_equivalents 0.0292
_diffrn_reflns_av_sigmaI/netI 0.0245
_diffrn_reflns_limit_h_max 27
_diffrn_reflns_limit_h_min -27
_diffrn_reflns_limit_k_max 12
_diffrn_reflns_limit_k_min -12
_diffrn_reflns_limit_l_max 19
_diffrn_reflns_limit_l_min -19
_diffrn_reflns_number 10077
_diffrn_reflns_theta_full 25.29
_diffrn_reflns_theta_max 25.29
_diffrn_reflns_theta_min 2.31
_diffrn_standards_number 0
_exptl_absorpt_coefficient_mu 1.140
_exptl_absorpt_correction_T_max 0.8211
_exptl_absorpt_correction_T_min 0.6978
_exptl_absorpt_correction_type multi-scan
_exptl_absorpt_process_details '(SADABS; Bruker, 2002)'
_exptl_crystal_colour Yellow
_exptl_crystal_density_diffrn 1.672
_exptl_crystal_density_method 'not measured'
_exptl_crystal_description Prism
_exptl_crystal_F_000 1424
_exptl_crystal_size_max 0.34
_exptl_crystal_size_mid 0.25
_exptl_crystal_size_min 0.18
_refine_diff_density_max 0.532
_refine_diff_density_min -0.399
_refine_ls_extinction_method none
_refine_ls_goodness_of_fit_ref 1.192
_refine_ls_hydrogen_treatment constr
_refine_ls_matrix_type full
_refine_ls_number_parameters 199
_refine_ls_number_reflns 2553
_refine_ls_number_restraints 0
_refine_ls_restrained_S_all 1.192
_refine_ls_R_factor_all 0.0486
_refine_ls_R_factor_gt 0.0447
_refine_ls_shift/su_max 0.001
_refine_ls_shift/su_mean 0.000
_refine_ls_structure_factor_coef Fsqd
_refine_ls_weighting_details 'calc w=1/[\s^2^(Fo^2^)+(0.0266P)^2^+8.647P] where P=(Fo^2^+2Fc^2^)/3'
_refine_ls_weighting_scheme calc
_refine_ls_wR_factor_gt 0.0901
_refine_ls_wR_factor_ref 0.0921
_reflns_number_gt 2409
_reflns_number_total 2553
_reflns_threshold_expression I>2\s(I)
_cod_data_source_file is2079.cif
_cod_data_source_block I
_cod_original_cell_volume 2801.2(5)
_cod_original_sg_symbol_H-M 'C 2/c'
_cod_database_code 2210678
_cod_database_fobs_code 2210678

loop_
_symmetry_equiv_pos_as_xyz
'x, y, z'
'-x, y, -z+1/2'
'x+1/2, y+1/2, z'
'-x+1/2, y+1/2, -z+1/2'
'-x, -y, -z'
'x, -y, z-1/2'
'-x+1/2, -y+1/2, -z'
'x+1/2, -y+1/2, z-1/2'

loop_
_atom_site_type_symbol
_atom_site_label
_atom_site_fract_x
_atom_site_fract_y
_atom_site_fract_z
_atom_site_U_iso_or_equiv
_atom_site_adp_type
_atom_site_calc_flag
_atom_site_refinement_flags
_atom_site_occupancy
Mn Mn1 -0.00748(3) 0.04700(4) 0.60835(4) 0.02163(14) Uani d . 1
Cl Cl1 -0.07616(5) -0.10466(8) 0.43997(7) 0.0317(2) Uani d . 1
O O1 0.09226(13) -0.0113(2) 0.88284(18) 0.0338(5) Uani d . 1
O O2 0.08527(14) -0.0703(2) 0.74477(18) 0.0394(6) Uani d . 1
N N1 0.05009(15) 0.2404(3) 0.7097(2) 0.0303(6) Uani d . 1
N N2 -0.09630(16) 0.2093(3) 0.4958(2) 0.0306(6) Uani d . 1
C C1 0.1214(2) 0.2564(4) 0.8147(3) 0.0423(9) Uani d . 1
H H1 0.1498 0.1838 0.8592 0.051 Uiso calc R 1
C C2 0.1563(3) 0.3763(4) 0.8622(4) 0.0591(12) Uani d . 1
H H2 0.2065 0.3830 0.9368 0.071 Uiso calc R 1
C C3 0.1163(3) 0.4825(4) 0.7986(5) 0.0674(14) Uani d . 1
H H3 0.1389 0.5632 0.8294 0.081 Uiso calc R 1
C C4 0.0411(3) 0.4716(4) 0.6867(4) 0.0527(11) Uani d . 1
C C5 -0.0056(4) 0.5794(4) 0.6128(6) 0.0759(16) Uani d . 1
H H5 0.0156 0.6618 0.6383 0.091 Uiso calc R 1
C C6 -0.0791(4) 0.5631(4) 0.5078(5) 0.0729(15) Uani d . 1
H H6 -0.1082 0.6347 0.4621 0.088 Uiso calc R 1
C C7 -0.1138(3) 0.4390(4) 0.4646(4) 0.0519(11) Uani d . 1
C C8 -0.1924(3) 0.4162(5) 0.3587(4) 0.0650(14) Uani d . 1
H H8 -0.2249 0.4850 0.3116 0.078 Uiso calc R 1
C C9 -0.2213(3) 0.2947(5) 0.3242(3) 0.0589(12) Uani d . 1
H H9 -0.2739 0.2797 0.2550 0.071 Uiso calc R 1
C C10 -0.1707(2) 0.1929(4) 0.3942(3) 0.0444(9) Uani d . 1
H H10 -0.1900 0.1096 0.3687 0.053 Uiso calc R 1
C C11 -0.0684(2) 0.3299(3) 0.5321(3) 0.0348(8) Uani d . 1
C C12 0.0100(2) 0.3469(3) 0.6456(3) 0.0343(8) Uani d . 1
C C13 0.11480(18) -0.0756(3) 0.8447(3) 0.0250(7) Uani d . 1
C C14 0.18523(17) -0.1663(3) 0.9258(2) 0.0220(6) Uani d . 1
C C15 0.21157(18) -0.1977(3) 1.0300(3) 0.0282(7) Uani d . 1
H H15 0.1860 -0.1627 1.0508 0.034 Uiso calc R 1
C C16 0.27593(18) -0.2812(3) 1.1034(3) 0.0283(7) Uani d . 1
H H16 0.2932 -0.3022 1.1732 0.034 Uiso calc R 1

loop_
_atom_site_aniso_label
_atom_site_aniso_U_11
_atom_site_aniso_U_22
_atom_site_aniso_U_33
_atom_site_aniso_U_12
_atom_site_aniso_U_13
_atom_site_aniso_U_23
Mn1 0.0219(2) 0.0187(2) 0.0208(2) 0.00119(18) 0.0135(2) 0.00271(18)
Cl1 0.0349(4) 0.0336(4) 0.0341(4) -0.0127(3) 0.0267(4) -0.0109(3)
O1 0.0351(12) 0.0346(13) 0.0351(12) 0.0139(10) 0.0256(11) 0.0065(10)
O2 0.0452(14) 0.0435(15) 0.0266(12) 0.0227(11) 0.0239(11) 0.0145(10)
N1 0.0335(15) 0.0269(15) 0.0347(15) -0.0029(12) 0.0253(13) -0.0024(12)
N2 0.0314(14) 0.0298(15) 0.0294(14) 0.0077(12) 0.0206(13) 0.0069(11)
C1 0.038(2) 0.043(2) 0.043(2) -0.0078(16) 0.0272(18) -0.0090(17)
C2 0.051(2) 0.059(3) 0.060(3) -0.026(2) 0.036(2) -0.029(2)
C3 0.072(3) 0.039(3) 0.104(4) -0.030(2) 0.066(3) -0.035(3)
C4 0.067(3) 0.025(2) 0.088(3) -0.0088(18) 0.062(3) -0.010(2)
C5 0.107(4) 0.018(2) 0.141(5) 0.000(2) 0.100(5) 0.004(3)
C6 0.098(4) 0.031(2) 0.118(5) 0.024(3) 0.085(4) 0.030(3)
C7 0.071(3) 0.038(2) 0.071(3) 0.026(2) 0.058(3) 0.027(2)
C8 0.073(3) 0.070(3) 0.064(3) 0.047(3) 0.053(3) 0.043(3)
C9 0.049(2) 0.082(4) 0.034(2) 0.031(2) 0.025(2) 0.019(2)
C10 0.036(2) 0.057(2) 0.0321(19) 0.0127(17) 0.0207(17) 0.0056(17)
C11 0.0446(19) 0.0295(19) 0.047(2) 0.0111(15) 0.0377(18) 0.0131(15)
C12 0.045(2) 0.0227(17) 0.053(2) 0.0009(15) 0.0408(19) 0.0021(15)
C13 0.0267(16) 0.0203(16) 0.0272(16) 0.0044(12) 0.0184(14) 0.0045(12)
C14 0.0212(14) 0.0187(15) 0.0234(14) 0.0018(11) 0.0145(13) 0.0016(11)
C15 0.0312(16) 0.0311(17) 0.0294(16) 0.0092(13) 0.0236(14) 0.0050(13)
C16 0.0321(16) 0.0326(18) 0.0241(15) 0.0072(13) 0.0210(14) 0.0072(13)

loop_
_atom_type_symbol
_atom_type_description
_atom_type_scat_dispersion_real
_atom_type_scat_dispersion_imag
_atom_type_scat_source
C C 0.0033 0.0016 'International Tables Vol C Tables 4.2.6.8 and 6.1.1.4'
H H 0.0000 0.0000 'International Tables Vol C Tables 4.2.6.8 and 6.1.1.4'
N N 0.0061 0.0033 'International Tables Vol C Tables 4.2.6.8 and 6.1.1.4'
O O 0.0106 0.0060 'International Tables Vol C Tables 4.2.6.8 and 6.1.1.4'
Mn Mn 0.3368 0.7283 'International Tables Vol C Tables 4.2.6.8 and 6.1.1.4'
Cl Cl 0.1484 0.1585 'International Tables Vol C Tables 4.2.6.8 and 6.1.1.4'

loop_
_geom_angle_atom_site_label_1
_geom_angle_atom_site_label_2
_geom_angle_atom_site_label_3
_geom_angle_site_symmetry_1
_geom_angle_site_symmetry_3
_geom_angle
_geom_angle_publ_flag
O2 Mn1 O1 . 2_556 93.98(9) yes
O2 Mn1 N2 . . 165.70(10) yes
O1 Mn1 N2 2_556 . 85.03(9) yes
O2 Mn1 N1 . . 95.37(10) yes
O1 Mn1 N1 2_556 . 107.07(9) yes
N2 Mn1 N1 . . 71.43(10) yes
O2 Mn1 Cl1 . . 101.09(7) yes
O1 Mn1 Cl1 2_556 . 88.94(6) yes
N2 Mn1 Cl1 . . 93.15(7) yes
N1 Mn1 Cl1 . . 156.19(7) yes
O2 Mn1 Cl1 . 5_556 91.77(7) yes
O1 Mn1 Cl1 2_556 5_556 169.82(6) yes
N2 Mn1 Cl1 . 5_556 91.44(7) yes
N1 Mn1 Cl1 . 5_556 80.70(7) yes
Cl1 Mn1 Cl1 . 5_556 81.71(3) yes
Mn1 Cl1 Mn1 . 5_556 98.29(3) yes
C13 O1 Mn1 . 2_556 154.2(2) ?
C13 O2 Mn1 . . 129.4(2) ?
C1 N1 C12 . . 117.6(3) ?
C1 N1 Mn1 . . 127.2(2) ?
C12 N1 Mn1 . . 114.3(2) ?
C10 N2 C11 . . 118.4(3) ?
C10 N2 Mn1 . . 124.6(2) ?
C11 N2 Mn1 . . 116.8(2) ?
N1 C1 C2 . . 123.3(4) ?
N1 C1 H1 . . 118.3 ?
C2 C1 H1 . . 118.3 ?
C3 C2 C1 . . 119.2(4) ?
C3 C2 H2 . . 120.4 ?
C1 C2 H2 . . 120.4 ?
C2 C3 C4 . . 120.1(4) ?
C2 C3 H3 . . 120.0 ?
C4 C3 H3 . . 120.0 ?
C3 C4 C12 . . 117.1(4) ?
C3 C4 C5 . . 123.9(4) ?
C12 C4 C5 . . 119.0(4) ?
C6 C5 C4 . . 121.1(4) ?
C6 C5 H5 . . 119.4 ?
C4 C5 H5 . . 119.4 ?
C5 C6 C7 . . 121.6(4) ?
C5 C6 H6 . . 119.2 ?
C7 C6 H6 . . 119.2 ?
C8 C7 C11 . . 116.5(4) ?
C8 C7 C6 . . 124.3(4) ?
C11 C7 C6 . . 119.2(4) ?
C9 C8 C7 . . 120.6(4) ?
C9 C8 H8 . . 119.7 ?
C7 C8 H8 . . 119.7 ?
C8 C9 C10 . . 118.8(4) ?
C8 C9 H9 . . 120.6 ?
C10 C9 H9 . . 120.6 ?
N2 C10 C9 . . 123.0(4) ?
N2 C10 H10 . . 118.5 ?
C9 C10 H10 . . 118.5 ?
N2 C11 C7 . . 122.6(3) ?
N2 C11 C12 . . 118.0(3) ?
C7 C11 C12 . . 119.4(3) ?
N1 C12 C4 . . 122.7(3) ?
N1 C12 C11 . . 117.7(3) ?
C4 C12 C11 . . 119.6(3) ?
O1 C13 O2 . . 125.7(3) ?
O1 C13 C14 . . 117.7(3) ?
O2 C13 C14 . . 116.5(3) ?
C16 C14 C15 7_547 . 119.2(3) ?
C16 C14 C13 7_547 . 120.2(3) ?
C15 C14 C13 . . 120.6(3) ?
C14 C15 C16 . . 120.0(3) ?
C14 C15 H15 . . 120.0 ?
C16 C15 H15 . . 120.0 ?
C14 C16 C15 7_547 . 120.8(3) ?
C14 C16 H16 7_547 . 119.6 ?
C15 C16 H16 . . 119.6 ?

loop_
_geom_bond_atom_site_label_1
_geom_bond_atom_site_label_2
_geom_bond_site_symmetry_2
_geom_bond_distance
_geom_bond_publ_flag
Mn1 Cl1 . 2.5448(9) yes
Mn1 Cl1 5_556 2.6024(9) yes
Mn1 O2 . 2.096(2) yes
Mn1 O1 2_556 2.140(2) yes
Mn1 N2 . 2.277(3) yes
Mn1 N1 . 2.344(3) yes
O1 C13 . 1.244(4) ?
O2 C13 . 1.253(4) ?
N1 C1 . 1.322(4) ?
N1 C12 . 1.353(4) ?
N2 C10 . 1.327(4) ?
N2 C11 . 1.346(4) ?
C1 C2 . 1.391(5) ?
C1 H1 . 0.9300 ?
C2 C3 . 1.348(7) ?
C2 H2 . 0.9300 ?
C3 C4 . 1.395(7) ?
C3 H3 . 0.9300 ?
C4 C12 . 1.407(5) ?
C4 C5 . 1.436(7) ?
C5 C6 . 1.340(7) ?
C5 H5 . 0.9300 ?
C6 C7 . 1.422(6) ?
C6 H6 . 0.9300 ?
C7 C8 . 1.402(7) ?
C7 C11 . 1.412(5) ?
C8 C9 . 1.356(7) ?
C8 H8 . 0.9300 ?
C9 C10 . 1.390(5) ?
C9 H9 . 0.9300 ?
C10 H10 . 0.9300 ?
C11 C12 . 1.438(5) ?
C13 C14 . 1.513(4) ?
C14 C16 7_547 1.383(4) ?
C14 C15 . 1.385(4) ?
C15 C16 . 1.385(4) ?
C15 H15 . 0.9300 ?
C16 H16 . 0.9300 ?

loop_
_geom_torsion_atom_site_label_1
_geom_torsion_atom_site_label_2
_geom_torsion_atom_site_label_3
_geom_torsion_atom_site_label_4
_geom_torsion_site_symmetry_1
_geom_torsion_site_symmetry_4
_geom_torsion
O2 Mn1 Cl1 Mn1 . 5_556 -90.19(7)
O1 Mn1 Cl1 Mn1 2_556 5_556 175.96(7)
N2 Mn1 Cl1 Mn1 . 5_556 90.99(7)
N1 Mn1 Cl1 Mn1 . 5_556 42.70(17)
Cl1 Mn1 Cl1 Mn1 5_556 5_556 0.0
O1 Mn1 O2 C13 2_556 . -54.8(3)
N2 Mn1 O2 C13 . . 30.7(6)
N1 Mn1 O2 C13 . . 52.7(3)
Cl1 Mn1 O2 C13 . . -144.5(3)
Cl1 Mn1 O2 C13 5_556 . 133.6(3)
O2 Mn1 N1 C1 . . 5.0(3)
O1 Mn1 N1 C1 2_556 . 100.9(3)
N2 Mn1 N1 C1 . . 179.4(3)
Cl1 Mn1 N1 C1 . . -128.7(3)
Cl1 Mn1 N1 C1 5_556 . -85.9(3)
O2 Mn1 N1 C12 . . 174.4(2)
O1 Mn1 N1 C12 2_556 . -89.8(2)
N2 Mn1 N1 C12 . . -11.3(2)
Cl1 Mn1 N1 C12 . . 40.6(3)
Cl1 Mn1 N1 C12 5_556 . 83.4(2)
O2 Mn1 N2 C10 . . -151.2(4)
O1 Mn1 N2 C10 2_556 . -64.5(3)
N1 Mn1 N2 C10 . . -174.4(3)
Cl1 Mn1 N2 C10 . . 24.1(3)
Cl1 Mn1 N2 C10 5_556 . 105.9(3)
O2 Mn1 N2 C11 . . 34.0(5)
O1 Mn1 N2 C11 2_556 . 120.6(2)
N1 Mn1 N2 C11 . . 10.7(2)
Cl1 Mn1 N2 C11 . . -150.7(2)
Cl1 Mn1 N2 C11 5_556 . -68.9(2)
C12 N1 C1 C2 . . 0.7(5)
Mn1 N1 C1 C2 . . 169.8(3)
N1 C1 C2 C3 . . -0.5(6)
C1 C2 C3 C4 . . -0.1(7)
C2 C3 C4 C12 . . 0.5(6)
C3 C4 C5 C6 . . -177.0(5)
C12 C4 C5 C6 . . 2.7(7)
C4 C5 C6 C7 . . -0.5(8)
C5 C6 C7 C8 . . 175.6(5)
C5 C6 C7 C11 . . -2.6(7)
C11 C7 C8 C9 . . -1.0(6)
C6 C7 C8 C9 . . -179.3(4)
C7 C8 C9 C10 . . -2.0(6)
C11 N2 C10 C9 . . -0.4(5)
Mn1 N2 C10 C9 . . -175.2(3)
C8 C9 C10 N2 . . 2.8(6)
C10 N2 C11 C7 . . -2.8(5)
Mn1 N2 C11 C7 . . 172.4(3)
C10 N2 C11 C12 . . 175.5(3)
Mn1 N2 C11 C12 . . -9.3(4)
C8 C7 C11 N2 . . 3.5(5)
C6 C7 C11 N2 . . -178.1(4)
C8 C7 C11 C12 . . -174.8(3)
C6 C7 C11 C12 . . 3.6(5)
C1 N1 C12 C4 . . -0.3(5)
Mn1 N1 C12 C4 . . -170.7(3)
C1 N1 C12 C11 . . -178.7(3)
Mn1 N1 C12 C11 . . 10.9(4)
C3 C4 C12 N1 . . -0.3(6)
C5 C4 C12 N1 . . 180.0(4)
C3 C4 C12 C11 . . 178.1(3)
C5 C4 C12 C11 . . -1.6(5)
N2 C11 C12 N1 . . -1.4(4)
C7 C11 C12 N1 . . 177.0(3)
N2 C11 C12 C4 . . -179.9(3)
C7 C11 C12 C4 . . -1.4(5)
Mn1 O1 C13 O2 2_556 . 64.7(6)
Mn1 O1 C13 C14 2_556 . -116.8(4)
Mn1 O2 C13 O1 . . 1.9(5)
Mn1 O2 C13 C14 . . -176.6(2)
O1 C13 C14 C16 . 7_547 -166.0(3)
O2 C13 C14 C16 . 7_547 12.7(4)
O1 C13 C14 C15 . . 14.1(4)
O2 C13 C14 C15 . . -167.3(3)
C16 C14 C15 C16 7_547 . -0.2(5)
C13 C14 C15 C16 . . 179.7(3)
C14 C15 C16 C14 . 7_547 0.3(5)
